data_4076446
loop_
_publ_author_name
'Meredith, Joseph M.'
'Robinson, Robert'
'Goldberg, Karen I.'
'Kaminsky, Werner'
'Heinekey, D. Michael'

_publ_section_title
;
 C--H Bond Activation by Cationic Iridium(III) NHC Complexes: A Combined
 Experimental and Computational Study
;
_journal_issue 5
_journal_name_full Organometallics
_journal_page_first 1879
_journal_paper_doi 10.1021/om2012166
_journal_volume 31
_journal_year 2012
_chemical_absolute_configuration ad
_chemical_formula_moiety 'C19 H25 Cl2 Ir N2'
_chemical_formula_sum 'C19 H25 Cl2 Ir N2'
_chemical_formula_weight 544.51
_chemical_name_common ser0135
_chemical_name_systematic
;
 ser0135
;
_space_group_IT_number 33
_symmetry_cell_setting orthorhombic
_symmetry_Int_Tables_number 33
_symmetry_space_group_name_Hall 'P 2c -2n'
_symmetry_space_group_name_H-M 'P n a 21'
_atom_sites_solution_hydrogens geom
_atom_sites_solution_primary direct
_atom_sites_solution_secondary difmap
_audit_conform_dict_location ftp://ftp.iucr.org/pub/cif_core.dic
_audit_conform_dict_name cif_core.dic
_audit_conform_dict_version 2.4
_audit_creation_date 2010-08-16T11:19:34-00:00
_audit_creation_method 'WinGX routine CIF_UPDATE'
_cell_angle_alpha 90
_cell_angle_beta 90
_cell_angle_gamma 90
_cell_formula_units_Z 4
_cell_length_a 13.6170(5)
_cell_length_b 8.7826(3)
_cell_length_c 16.3065(5)
_cell_measurement_reflns_used 313
_cell_measurement_temperature 100(2)
_cell_measurement_theta_max 20
_cell_measurement_theta_min 3
_cell_volume 1950.14(11)
_computing_cell_refinement 'SAINT (Bruker, 2007)'
_computing_data_collection 'APEX2 (Bruker, 2007)'
_computing_data_reduction 'SAINT (Bruker, 2007)'
_computing_molecular_graphics 'ORTEP-3 for Windows (Farrugia, 1997)'
_computing_publication_material 'SHELXL-97 (Sheldrick, 1997)'
_computing_structure_refinement 'SHELXL-97 (Sheldrick, 2008)'
_computing_structure_solution 'SHELXS97 (Sheldrick, 1997)'
_diffrn_ambient_temperature 100(2)
_diffrn_measured_fraction_theta_full 0.975
_diffrn_measured_fraction_theta_max 0.974
_diffrn_measurement_device_type 'Bruker APEXII CCD area-detector'
_diffrn_measurement_method '\f and \w scans'
_diffrn_radiation_monochromator graphite
_diffrn_radiation_type MoK\a
_diffrn_radiation_wavelength 0.71073
_diffrn_reflns_av_R_equivalents 0.0292
_diffrn_reflns_av_unetI/netI 0.0295
_diffrn_reflns_limit_h_max 18
_diffrn_reflns_limit_h_min 0
_diffrn_reflns_limit_k_max 11
_diffrn_reflns_limit_k_min 0
_diffrn_reflns_limit_l_max 0
_diffrn_reflns_limit_l_min -21
_diffrn_reflns_number 2472
_diffrn_reflns_theta_full 25
_diffrn_reflns_theta_max 28.43
_diffrn_reflns_theta_min 2.5
_diffrn_source 'fine-focus sealed tube'
_exptl_absorpt_coefficient_mu 7.123
_exptl_absorpt_correction_T_max 0.7637
_exptl_absorpt_correction_T_min 0.5996
_exptl_absorpt_correction_type multi-scan
_exptl_absorpt_process_details '(SADABS; Bruker, 2007)'
_exptl_crystal_colour orange
_exptl_crystal_density_diffrn 1.855
_exptl_crystal_density_method 'not measured'
_exptl_crystal_description prism
_exptl_crystal_F_000 1056
_exptl_crystal_size_max 0.08
_exptl_crystal_size_mid 0.05
_exptl_crystal_size_min 0.04
_refine_diff_density_max 2.603
_refine_diff_density_min -1.371
_refine_diff_density_rms 0.2
_refine_ls_abs_structure_details 'Flack H D (1983), Acta Cryst. A39, 876-881'
_refine_ls_abs_structure_Flack 0.45(4)
_refine_ls_extinction_method none
_refine_ls_goodness_of_fit_ref 1.074
_refine_ls_hydrogen_treatment constr
_refine_ls_matrix_type full
_refine_ls_number_parameters 225
_refine_ls_number_reflns 2472
_refine_ls_number_restraints 43
_refine_ls_restrained_S_all 1.073
_refine_ls_R_factor_all 0.0473
_refine_ls_R_factor_gt 0.0395
_refine_ls_shift/su_max 0
_refine_ls_shift/su_mean 0
_refine_ls_structure_factor_coef Fsqd
_refine_ls_weighting_details 'calc w=1/[\s^2^(Fo^2^)+(0.0174P)^2^+29.0638P] where P=(Fo^2^+2Fc^2^)/3'
_refine_ls_weighting_scheme calc
_refine_ls_wR_factor_gt 0.0755
_refine_ls_wR_factor_ref 0.0781
_reflns_number_gt 2241
_reflns_number_total 2472
_reflns_threshold_expression >2\s(I)
_cod_data_source_file om2012166_si_003.cif
_cod_data_source_block BIMe_Cl2
_cod_database_code 4076446

loop_
_symmetry_equiv_pos_as_xyz
'x, y, z'
'-x, -y, z+1/2'
'-x+1/2, y+1/2, z+1/2'
'x+1/2, -y+1/2, z'

loop_
_atom_site_label
_atom_site_type_symbol
_atom_site_fract_x
_atom_site_fract_y
_atom_site_fract_z
_atom_site_U_iso_or_equiv
_atom_site_adp_type
_atom_site_occupancy
_atom_site_symmetry_multiplicity
_atom_site_calc_flag
_atom_site_refinement_flags
Ir1 Ir 0.63456(2) 0.46593(4) 0.24524(6) 0.01198(9) Uani 1 1 d .
Cl1 Cl 0.5043(2) 0.3785(3) 0.3337(3) 0.0232(6) Uani 1 1 d .
Cl2 Cl 0.5262(2) 0.6760(3) 0.2162(3) 0.0218(6) Uani 1 1 d .
N1 N 0.5644(8) 0.1917(11) 0.1510(6) 0.021(2) Uani 1 1 d .
N2 N 0.5683(9) 0.3855(11) 0.0707(7) 0.023(2) Uani 1 1 d .
C1 C 0.7547(9) 0.6208(14) 0.2892(8) 0.014(2) Uani 1 1 d U
C5 C 0.7385(10) 0.5095(16) 0.3490(9) 0.030(3) Uani 1 1 d U
C10 C 0.7082(14) 0.544(2) 0.4381(10) 0.050(4) Uani 1 1 d U
H10A H 0.6657 0.4626 0.4585 0.074 Uiso 1 1 calc R
H10B H 0.6725 0.6412 0.4399 0.074 Uiso 1 1 calc R
H10C H 0.767 0.5512 0.4725 0.074 Uiso 1 1 calc R
C4 C 0.7557(11) 0.3676(18) 0.3124(11) 0.035(4) Uani 1 1 d U
C3 C 0.7786(9) 0.3811(15) 0.2292(6) 0.021(3) Uani 1 1 d .
C2 C 0.7762(9) 0.5532(17) 0.2110(9) 0.024(3) Uani 1 1 d .
C7 C 0.8068(16) 0.627(3) 0.1331(12) 0.068(7) Uani 1 1 d .
H7A H 0.7636 0.714 0.1218 0.101 Uiso 1 1 calc R
H7B H 0.8022 0.5537 0.0881 0.101 Uiso 1 1 calc R
H7C H 0.8747 0.6631 0.1381 0.101 Uiso 1 1 calc R
C8 C 0.8130(13) 0.259(3) 0.1749(11) 0.055(5) Uani 1 1 d .
H8A H 0.8826 0.2383 0.1858 0.082 Uiso 1 1 calc R
H8B H 0.8049 0.29 0.1176 0.082 Uiso 1 1 calc R
H8C H 0.7746 0.1663 0.1852 0.082 Uiso 1 1 calc R
C9 C 0.7499(13) 0.2191(19) 0.3634(12) 0.048(5) Uani 1 1 d .
H9A H 0.7709 0.1329 0.3295 0.073 Uiso 1 1 calc R
H9B H 0.6821 0.2028 0.3816 0.073 Uiso 1 1 calc R
H9C H 0.793 0.2275 0.4113 0.073 Uiso 1 1 calc R
C6 C 0.7488(14) 0.7895(19) 0.2993(13) 0.053(5) Uani 1 1 d U
H6A H 0.7422 0.8144 0.3577 0.079 Uiso 1 1 calc R
H6B H 0.6916 0.8283 0.2694 0.079 Uiso 1 1 calc R
H6C H 0.8086 0.8365 0.2776 0.079 Uiso 1 1 calc R
C11 C 0.5814(9) 0.3419(13) 0.1494(8) 0.019(3) Uani 1 1 d .
C18 C 0.5635(10) 0.0874(13) 0.2211(8) 0.023(3) Uani 1 1 d U
H18A H 0.5729 0.1453 0.2719 0.035 Uiso 1 1 calc R
H18B H 0.6167 0.013 0.2151 0.035 Uiso 1 1 calc R
H18C H 0.5004 0.034 0.2232 0.035 Uiso 1 1 calc R
C12 C 0.5423(11) 0.1378(13) 0.0699(9) 0.028(3) Uani 1 1 d .
C13 C 0.5321(11) -0.0045(18) 0.0360(11) 0.029(3) Uani 1 1 d U
H13 H 0.538 -0.0937 0.0686 0.034 Uiso 1 1 calc R
C14 C 0.5128(13) -0.0137(19) -0.0482(11) 0.035(4) Uani 1 1 d .
H14 H 0.4987 -0.1102 -0.0717 0.042 Uiso 1 1 calc R
C15 C 0.5136(12) 0.1058(18) -0.0949(10) 0.038(4) Uani 1 1 d .
H15 H 0.5021 0.0935 -0.152 0.046 Uiso 1 1 calc R
C16 C 0.5306(11) 0.2511(16) -0.0645(9) 0.032(3) Uani 1 1 d .
H16 H 0.5317 0.3378 -0.0993 0.038 Uiso 1 1 calc R
C17 C 0.5462(12) 0.2636(15) 0.0214(10) 0.035(4) Uani 1 1 d .
C19 C 0.5858(12) 0.5376(16) 0.0354(8) 0.033(3) Uani 1 1 d .
H19A H 0.5232 0.5817 0.0177 0.049 Uiso 1 1 calc R
H19B H 0.63 0.5288 -0.0117 0.049 Uiso 1 1 calc R
H19C H 0.6157 0.6035 0.077 0.049 Uiso 1 1 calc R

loop_
_atom_site_aniso_label
_atom_site_aniso_U_11
_atom_site_aniso_U_22
_atom_site_aniso_U_33
_atom_site_aniso_U_23
_atom_site_aniso_U_13
_atom_site_aniso_U_12
Ir1 0.01078(14) 0.01211(14) 0.01304(15) 0.0019(4) -0.0028(4) -0.00013(15)
Cl1 0.0247(15) 0.0174(13) 0.0274(15) 0.0031(12) 0.0117(12) 0.0007(12)
Cl2 0.0171(13) 0.0147(12) 0.0337(15) 0.0017(11) -0.0023(11) 0.0041(11)
N1 0.032(6) 0.017(5) 0.013(5) 0.006(4) -0.006(4) 0.002(4)
N2 0.043(7) 0.010(4) 0.017(5) -0.005(4) -0.012(5) 0.000(5)
C1 0.008(5) 0.013(5) 0.022(6) -0.004(5) -0.006(4) 0.002(4)
C5 0.031(6) 0.038(6) 0.023(6) 0.000(5) -0.012(5) -0.020(5)
C10 0.054(8) 0.063(8) 0.031(7) -0.003(7) -0.006(6) 0.004(7)
C4 0.029(6) 0.037(7) 0.040(7) 0.010(6) -0.019(6) 0.012(6)
C3 0.019(5) 0.036(6) 0.008(9) -0.005(5) -0.002(4) 0.005(5)
C2 0.005(5) 0.035(8) 0.031(6) 0.010(7) 0.000(5) -0.001(6)
C7 0.068(13) 0.084(16) 0.051(11) 0.029(11) -0.015(10) -0.052(12)
C8 0.040(9) 0.082(14) 0.041(10) -0.037(10) -0.008(8) 0.006(10)
C9 0.046(10) 0.032(8) 0.068(12) 0.020(8) -0.020(9) 0.002(7)
C6 0.048(8) 0.038(7) 0.071(9) -0.013(7) -0.006(7) -0.016(6)
C11 0.027(7) 0.008(5) 0.023(6) 0.004(5) -0.012(5) -0.001(5)
C18 0.033(6) 0.015(5) 0.022(6) 0.007(4) -0.008(4) 0.013(5)
C12 0.044(8) 0.007(5) 0.032(7) 0.000(5) -0.015(6) 0.001(5)
C13 0.020(6) 0.025(6) 0.041(7) -0.020(5) -0.003(6) -0.001(5)
C14 0.028(8) 0.029(8) 0.048(10) -0.020(7) 0.009(8) -0.001(7)
C15 0.046(9) 0.040(8) 0.028(8) -0.007(7) -0.019(7) 0.004(8)
C16 0.045(8) 0.020(6) 0.031(7) 0.004(6) -0.016(6) -0.011(6)
C17 0.048(9) 0.010(6) 0.047(9) 0.007(6) -0.020(7) -0.006(6)
C19 0.061(10) 0.018(6) 0.019(6) 0.012(6) -0.015(6) -0.009(7)

loop_
_atom_type_symbol
_atom_type_description
_atom_type_scat_dispersion_real
_atom_type_scat_dispersion_imag
_atom_type_scat_source
C C 0.0033 0.0016 'International Tables Vol C Tables 4.2.6.8 and 6.1.1.4'
H H 0 0 'International Tables Vol C Tables 4.2.6.8 and 6.1.1.4'
N N 0.0061 0.0033 'International Tables Vol C Tables 4.2.6.8 and 6.1.1.4'
Cl Cl 0.1484 0.1585 'International Tables Vol C Tables 4.2.6.8 and 6.1.1.4'
Ir Ir -1.4442 7.9887 'International Tables Vol C Tables 4.2.6.8 and 6.1.1.4'

loop_
_geom_angle_atom_site_label_1
_geom_angle_atom_site_label_2
_geom_angle_atom_site_label_3
_geom_angle
C11 Ir1 C3 92.7(5)
C11 Ir1 C2 108.1(6)
C3 Ir1 C2 42.4(5)
C11 Ir1 C4 116.5(6)
C3 Ir1 C4 38.1(6)
C2 Ir1 C4 65.7(6)
C11 Ir1 C5 153.6(5)
C3 Ir1 C5 64.4(5)
C2 Ir1 C5 64.4(5)
C4 Ir1 C5 37.1(6)
C11 Ir1 C1 145.9(5)
C3 Ir1 C1 65.0(5)
C2 Ir1 C1 38.1(4)
C4 Ir1 C1 61.5(5)
C5 Ir1 C1 36.3(5)
C11 Ir1 Cl2 92.3(3)
C3 Ir1 Cl2 144.5(4)
C2 Ir1 Cl2 103.0(4)
C4 Ir1 Cl2 150.9(5)
C5 Ir1 Cl2 113.9(4)
C1 Ir1 Cl2 92.6(3)
C11 Ir1 Cl1 91.5(4)
C3 Ir1 Cl1 130.1(4)
C2 Ir1 Cl1 158.3(4)
C4 Ir1 Cl1 97.5(5)
C5 Ir1 Cl1 93.9(4)
C1 Ir1 Cl1 122.5(4)
Cl2 Ir1 Cl1 84.89(11)
C11 N1 C12 110.0(10)
C11 N1 C18 129.3(10)
C12 N1 C18 120.7(10)
C11 N2 C17 111.4(11)
C11 N2 C19 127.3(10)
C17 N2 C19 121.0(11)
C5 C1 C2 111.3(11)
C5 C1 C6 127.5(14)
C2 C1 C6 121.2(13)
C5 C1 Ir1 71.6(7)
C2 C1 Ir1 67.4(7)
C6 C1 Ir1 126.6(10)
C1 C5 C4 107.4(13)
C1 C5 C10 124.2(14)
C4 C5 C10 128.5(15)
C1 C5 Ir1 72.1(7)
C4 C5 Ir1 68.4(7)
C10 C5 Ir1 125.2(11)
C5 C10 H10A 109.5
C5 C10 H10B 109.5
H10A C10 H10B 109.5
C5 C10 H10C 109.5
H10A C10 H10C 109.5
H10B C10 H10C 109.5
C3 C4 C5 112.0(13)
C3 C4 C9 127.2(16)
C5 C4 C9 120.8(15)
C3 C4 Ir1 69.1(8)
C5 C4 Ir1 74.5(8)
C9 C4 Ir1 124.7(11)
C4 C3 C8 126.4(15)
C4 C3 C2 105.4(11)
C8 C3 C2 127.5(13)
C4 C3 Ir1 72.7(8)
C8 C3 Ir1 128.9(10)
C2 C3 Ir1 70.0(7)
C1 C2 C7 129.4(15)
C1 C2 C3 103.8(10)
C7 C2 C3 126.0(15)
C1 C2 Ir1 74.5(8)
C7 C2 Ir1 129.0(11)
C3 C2 Ir1 67.6(7)
C2 C7 H7A 109.5
C2 C7 H7B 109.5
H7A C7 H7B 109.5
C2 C7 H7C 109.5
H7A C7 H7C 109.5
H7B C7 H7C 109.5
C3 C8 H8A 109.5
C3 C8 H8B 109.5
H8A C8 H8B 109.5
C3 C8 H8C 109.5
H8A C8 H8C 109.5
H8B C8 H8C 109.5
C4 C9 H9A 109.5
C4 C9 H9B 109.5
H9A C9 H9B 109.5
C4 C9 H9C 109.5
H9A C9 H9C 109.5
H9B C9 H9C 109.5
C1 C6 H6A 109.5
C1 C6 H6B 109.5
H6A C6 H6B 109.5
C1 C6 H6C 109.5
H6A C6 H6C 109.5
H6B C6 H6C 109.5
N1 C11 N2 105.9(10)
N1 C11 Ir1 124.9(9)
N2 C11 Ir1 128.6(8)
N1 C18 H18A 109.5
N1 C18 H18B 109.5
H18A C18 H18B 109.5
N1 C18 H18C 109.5
H18A C18 H18C 109.5
H18B C18 H18C 109.5
C17 C12 C13 120.6(14)
C17 C12 N1 105.0(11)
C13 C12 N1 133.7(13)
C12 C13 C14 117.8(15)
C12 C13 H13 121.1
C14 C13 H13 121.1
C15 C14 C13 121.9(14)
C15 C14 H14 119.1
C13 C14 H14 119.1
C14 C15 C16 122.3(14)
C14 C15 H15 118.8
C16 C15 H15 118.8
C15 C16 C17 116.6(13)
C15 C16 H16 121.7
C17 C16 H16 121.7
C12 C17 N2 107.6(13)
C12 C17 C16 120.3(13)
N2 C17 C16 132.1(13)
N2 C19 H19A 109.5
N2 C19 H19B 109.5
H19A C19 H19B 109.5
N2 C19 H19C 109.5
H19A C19 H19C 109.5
H19B C19 H19C 109.5

loop_
_geom_bond_atom_site_label_1
_geom_bond_atom_site_label_2
_geom_bond_distance
Ir1 C11 2.038(12)
Ir1 C3 2.115(12)
Ir1 C2 2.150(12)
Ir1 C4 2.161(13)
Ir1 C5 2.239(13)
Ir1 C1 2.245(12)
Ir1 Cl2 2.410(3)
Ir1 Cl1 2.411(4)
N1 C11 1.339(14)
N1 C12 1.437(16)
N1 C18 1.465(14)
N2 C11 1.352(15)
N2 C17 1.372(17)
N2 C19 1.474(16)
C1 C5 1.398(18)
C1 C2 1.437(17)
C1 C6 1.49(2)
C5 C4 1.40(2)
C5 C10 1.54(2)
C10 H10A 0.98
C10 H10B 0.98
C10 H10C 0.98
C4 C3 1.40(2)
C4 C9 1.55(2)
C3 C8 1.47(2)
C3 C2 1.541(19)
C2 C7 1.49(2)
C7 H7A 0.98
C7 H7B 0.98
C7 H7C 0.98
C8 H8A 0.98
C8 H8B 0.98
C8 H8C 0.98
C9 H9A 0.98
C9 H9B 0.98
C9 H9C 0.98
C6 H6A 0.98
C6 H6B 0.98
C6 H6C 0.98
C18 H18A 0.98
C18 H18B 0.98
C18 H18C 0.98
C12 C17 1.359(18)
C12 C13 1.373(18)
C13 C14 1.40(2)
C13 H13 0.95
C14 C15 1.30(2)
C14 H14 0.95
C15 C16 1.39(2)
C15 H15 0.95
C16 C17 1.42(2)
C16 H16 0.95
C19 H19A 0.98
C19 H19B 0.98
C19 H19C 0.98
